data_2205898
loop_
_publ_author_name
'Din\,cer, Muharrem'
'\"Ozdemir, Nam\?ik'
'\,Cukuroval\?i, Alaaddin'
'Y\?ilmaz, \.Ibrahim'

_publ_section_title
;
 2-[(4-Phenylthiazol-2-yl)hydrazonomethyl]phenol
;
_journal_issue 6
_journal_name_full 'Acta Crystallographica Section E'
_journal_page_first o1712
_journal_page_last o1714
_journal_paper_doi 10.1107/S1600536805014418
_journal_volume 61
_journal_year 2005
_chemical_formula_iupac 'C16 H13 N3 O S'
_chemical_formula_moiety 'C16 H13 N3 O S'
_chemical_formula_sum 'C16 H13 N3 O S'
_chemical_formula_weight 295.35
_chemical_name_systematic
;
2-[(4-Phenylthiazol-2-yl)hydrazonomethyl]phenol
;
_space_group_IT_number 61
_symmetry_cell_setting orthorhombic
_symmetry_space_group_name_Hall '-P 2ac 2ab'
_symmetry_space_group_name_H-M 'P b c a'
_atom_sites_solution_hydrogens geom
_atom_sites_solution_primary direct
_atom_sites_solution_secondary difmap
_audit_creation_method SHELXL-97
_cell_angle_alpha 90.00
_cell_angle_beta 90.00
_cell_angle_gamma 90.00
_cell_formula_units_Z 8
_cell_length_a 8.5129(13)
_cell_length_b 30.047(4)
_cell_length_c 11.1308(18)
_cell_measurement_reflns_used 9629
_cell_measurement_temperature 293
_cell_measurement_theta_max 26.05
_cell_measurement_theta_min 1.83
_cell_volume 2847.1(7)
_computing_cell_refinement X-AREA
_computing_data_collection 'X-AREA (Stoe & Cie, 2002)'
_computing_data_reduction 'X-RED32 (Stoe & Cie, 2002)'
_computing_molecular_graphics 'ORTEP-3 for Windows (Farrugia, 1997)'
_computing_publication_material 'WinGX (Farrugia, 1999) and PLATON (Spek, 2003)'
_computing_structure_refinement 'SHELXL97 (Sheldrick, 1997)'
_computing_structure_solution 'SHELXS97 (Sheldrick, 1997)'
_diffrn_ambient_temperature 293
_diffrn_detector_area_resol_mean 6.67
_diffrn_measured_fraction_theta_full 0.989
_diffrn_measured_fraction_theta_max 0.989
_diffrn_measurement_device_type 'Stoe IPDS-2'
_diffrn_measurement_method \w
_diffrn_radiation_monochromator 'plane graphite'
_diffrn_radiation_source 'sealed X-ray tube'
_diffrn_radiation_type MoK\a
_diffrn_radiation_wavelength 0.71073
_diffrn_reflns_av_R_equivalents 0.1385
_diffrn_reflns_av_sigmaI/netI 0.0933
_diffrn_reflns_limit_h_max 10
_diffrn_reflns_limit_h_min -10
_diffrn_reflns_limit_k_max 36
_diffrn_reflns_limit_k_min -36
_diffrn_reflns_limit_l_max 13
_diffrn_reflns_limit_l_min -13
_diffrn_reflns_number 16710
_diffrn_reflns_theta_full 26.08
_diffrn_reflns_theta_max 26.08
_diffrn_reflns_theta_min 2.28
_diffrn_standards_decay_% 0
_diffrn_standards_number 0
_exptl_absorpt_coefficient_mu 0.229
_exptl_absorpt_correction_T_max 0.9772
_exptl_absorpt_correction_T_min 0.8390
_exptl_absorpt_correction_type integration
_exptl_absorpt_process_details '(X-RED32; Stoe & Cie, 2002)'
_exptl_crystal_colour pink
_exptl_crystal_density_diffrn 1.378
_exptl_crystal_density_method 'not measured'
_exptl_crystal_description Plate
_exptl_crystal_F_000 1232
_exptl_crystal_size_max 0.50
_exptl_crystal_size_mid 0.22
_exptl_crystal_size_min 0.03
_refine_diff_density_max 0.174
_refine_diff_density_min -0.158
_refine_ls_extinction_coef 0.0014(2)
_refine_ls_extinction_expression Fc^*^=kFc[1+0.001xFc^2^\l^3^/sin(2\q)]^-1/4^
_refine_ls_extinction_method SHELXL97
_refine_ls_goodness_of_fit_ref 0.905
_refine_ls_hydrogen_treatment constr
_refine_ls_matrix_type full
_refine_ls_number_parameters 191
_refine_ls_number_reflns 2803
_refine_ls_number_restraints 0
_refine_ls_restrained_S_all 0.905
_refine_ls_R_factor_all 0.1699
_refine_ls_R_factor_gt 0.0494
_refine_ls_shift/su_max 0.001
_refine_ls_shift/su_mean 0.000
_refine_ls_structure_factor_coef Fsqd
_refine_ls_weighting_details 'calc w = 1/[\s^2^(Fo^2^)+(0.0255P)^2^] where P = (Fo^2^+2Fc^2^)/3'
_refine_ls_weighting_scheme calc
_refine_ls_wR_factor_gt 0.0707
_refine_ls_wR_factor_ref 0.0965
_reflns_number_gt 1028
_reflns_number_total 2803
_reflns_threshold_expression I>2\s(I)
_cod_data_source_file ci6579.cif
_cod_data_source_block I
_cod_depositor_comments
;
The following automatic conversions were performed:
'_symmetry_cell_setting' value 'Orthorhombic' changed to 'orthorhombic'
according to '/home/saulius/struct/CIF-dictionaries/cif_core.dic'
dictionary named 'cif_core.dic' version 2.4.1 from 2010-06-29.

Automatic conversion script
Id: cif_fix_enum 1527 2010-12-29 10:47:43Z saulius 

The following automatic conversions were performed:

'_symmetry_cell_setting' value 'Orthorhombic' changed to
'orthorhombic' according to
/home/saulius/struct/CIF-dictionaries/cif_core.dic dictionary named
'cif_core.dic' version 2.4.1 from 2010-06-29.

Automatic conversion script
Id: cif_fix_values 1715 2011-07-08 13:25:40Z adriana 
;
_cod_database_code 2205898
_cod_database_fobs_code 2205898

loop_
_symmetry_equiv_pos_as_xyz
'x, y, z'
'-x+1/2, -y, z+1/2'
'x+1/2, -y+1/2, -z'
'-x, y+1/2, -z+1/2'
'-x, -y, -z'
'x-1/2, y, -z-1/2'
'-x-1/2, y-1/2, z'
'x, -y-1/2, z-1/2'

loop_
_atom_site_label
_atom_site_fract_x
_atom_site_fract_y
_atom_site_fract_z
_atom_site_U_iso_or_equiv
_atom_site_adp_type
_atom_site_calc_flag
_atom_site_refinement_flags
_atom_site_occupancy
_atom_site_type_symbol
S1 0.01018(13) 0.44538(3) 0.16860(9) 0.0772(3) Uani d . 1 S
O1 -0.2677(3) 0.54708(8) 0.1326(2) 0.0821(8) Uani d . 1 O
H1 -0.2194 0.5278 0.1695 0.123 Uiso calc R 1 H
N1 0.0264(3) 0.40152(10) 0.3672(2) 0.0642(8) Uani d . 1 N
N2 -0.0861(3) 0.47218(10) 0.3876(3) 0.0712(9) Uani d . 1 N
H2A -0.0876 0.4710 0.4648 0.085 Uiso calc R 1 H
N3 -0.1497(3) 0.50792(9) 0.3258(3) 0.0609(7) Uani d . 1 N
C1 -0.0206(4) 0.43865(12) 0.3202(3) 0.0590(8) Uani d . 1 C
C2 0.0931(4) 0.39294(12) 0.1682(4) 0.0728(11) Uani d . 1 C
H2 0.1332 0.3790 0.1002 0.087 Uiso calc R 1 H
C3 0.0926(4) 0.37480(12) 0.2785(3) 0.0620(10) Uani d . 1 C
C4 0.1479(4) 0.33004(12) 0.3129(3) 0.0608(9) Uani d . 1 C
C5 0.2398(5) 0.30519(14) 0.2364(4) 0.0833(11) Uani d . 1 C
H5 0.2702 0.3171 0.1629 0.100 Uiso calc R 1 H
C6 0.2875(5) 0.26270(14) 0.2678(5) 0.0949(14) Uani d . 1 C
H6 0.3506 0.2464 0.2156 0.114 Uiso calc R 1 H
C7 0.2424(5) 0.24448(14) 0.3752(4) 0.0869(12) Uani d . 1 C
H7 0.2741 0.2159 0.3957 0.104 Uiso calc R 1 H
C8 0.1507(5) 0.26850(14) 0.4519(4) 0.0895(14) Uani d . 1 C
H8 0.1191 0.2562 0.5247 0.107 Uiso calc R 1 H
C9 0.1045(5) 0.31150(14) 0.4208(4) 0.0804(12) Uani d . 1 C
H9 0.0433 0.3279 0.4740 0.097 Uiso calc R 1 H
C10 -0.2122(4) 0.53900(12) 0.3903(3) 0.0636(10) Uani d . 1 C
H10 -0.2065 0.5374 0.4736 0.076 Uiso calc R 1 H
C11 -0.2905(4) 0.57615(11) 0.3344(3) 0.0579(9) Uani d . 1 C
C12 -0.3196(4) 0.57904(12) 0.2115(3) 0.0614(10) Uani d . 1 C
C13 -0.4047(4) 0.61435(12) 0.1646(4) 0.0724(11) Uani d . 1 C
H13 -0.4257 0.6156 0.0827 0.087 Uiso calc R 1 H
C14 -0.4578(4) 0.64743(12) 0.2394(4) 0.0756(12) Uani d . 1 C
H14 -0.5147 0.6711 0.2076 0.091 Uiso calc R 1 H
C15 -0.4280(4) 0.64608(13) 0.3604(3) 0.0724(11) Uani d . 1 C
H15 -0.4637 0.6687 0.4105 0.087 Uiso calc R 1 H
C16 -0.3440(4) 0.61060(12) 0.4069(3) 0.0707(11) Uani d . 1 C
H16 -0.3229 0.6098 0.4889 0.085 Uiso calc R 1 H

loop_
_atom_site_aniso_label
_atom_site_aniso_U_11
_atom_site_aniso_U_22
_atom_site_aniso_U_33
_atom_site_aniso_U_12
_atom_site_aniso_U_13
_atom_site_aniso_U_23
S1 0.0975(7) 0.0701(7) 0.0639(5) 0.0065(7) 0.0034(7) 0.0051(5)
O1 0.113(2) 0.0642(19) 0.0688(18) 0.0187(17) -0.0143(16) -0.0071(13)
N1 0.077(2) 0.0532(19) 0.0627(18) 0.0126(17) -0.0027(17) -0.0047(15)
N2 0.101(2) 0.059(2) 0.0534(18) 0.0156(18) -0.0113(18) -0.0010(16)
N3 0.0715(18) 0.0500(18) 0.0613(19) 0.0036(16) -0.0074(17) 0.0064(17)
C1 0.067(2) 0.055(2) 0.0541(18) 0.001(2) -0.005(2) -0.0089(19)
C2 0.085(3) 0.066(3) 0.067(2) 0.012(2) 0.000(2) -0.007(2)
C3 0.065(2) 0.063(3) 0.058(2) 0.005(2) -0.0028(19) -0.007(2)
C4 0.061(2) 0.058(2) 0.064(3) -0.001(2) -0.006(2) -0.008(2)
C5 0.091(3) 0.073(3) 0.086(3) 0.014(3) 0.020(3) -0.003(3)
C6 0.103(4) 0.072(3) 0.110(4) 0.028(3) 0.017(3) -0.010(3)
C7 0.093(3) 0.062(3) 0.106(3) 0.017(3) 0.001(3) -0.001(3)
C8 0.125(4) 0.069(3) 0.075(3) 0.026(3) 0.009(3) -0.003(2)
C9 0.102(3) 0.064(3) 0.076(3) 0.019(2) 0.003(2) -0.012(2)
C10 0.080(3) 0.055(3) 0.057(2) 0.004(2) -0.005(2) 0.000(2)
C11 0.068(3) 0.046(2) 0.060(2) -0.0035(17) -0.010(2) 0.002(2)
C12 0.069(2) 0.048(2) 0.068(3) 0.0000(19) -0.0114(19) -0.004(2)
C13 0.089(3) 0.060(3) 0.068(2) -0.001(2) -0.015(2) 0.007(2)
C14 0.094(3) 0.049(2) 0.084(3) 0.003(2) -0.013(3) 0.006(2)
C15 0.081(3) 0.056(3) 0.080(3) 0.003(2) 0.002(2) -0.005(2)
C16 0.089(3) 0.054(3) 0.069(3) 0.001(2) -0.003(2) 0.000(2)

loop_
_atom_type_symbol
_atom_type_description
_atom_type_scat_dispersion_real
_atom_type_scat_dispersion_imag
_atom_type_scat_source
C C 0.0033 0.0016 'International Tables Vol C Tables 4.2.6.8 and 6.1.1.4'
H H 0.0000 0.0000 'International Tables Vol C Tables 4.2.6.8 and 6.1.1.4'
N N 0.0061 0.0033 'International Tables Vol C Tables 4.2.6.8 and 6.1.1.4'
O O 0.0106 0.0060 'International Tables Vol C Tables 4.2.6.8 and 6.1.1.4'
S S 0.1246 0.1234 'International Tables Vol C Tables 4.2.6.8 and 6.1.1.4'

loop_
_geom_angle_atom_site_label_1
_geom_angle_atom_site_label_2
_geom_angle_atom_site_label_3
_geom_angle
_geom_angle_publ_flag
C1 S1 C2 87.56(19) yes
C12 O1 H1 109.5 ?
C1 N1 C3 109.6(3) yes
C1 N2 N3 117.1(3) yes
C1 N2 H2A 121.5 ?
N3 N2 H2A 121.5 ?
C10 N3 N2 116.4(3) yes
N1 C1 N2 122.4(3) yes
N1 C1 S1 116.8(3) yes
N2 C1 S1 120.8(3) yes
C3 C2 S1 111.5(3) yes
C3 C2 H2 124.2 ?
S1 C2 H2 124.2 ?
C2 C3 N1 114.5(3) yes
C2 C3 C4 127.3(3) yes
N1 C3 C4 118.1(3) yes
C9 C4 C5 118.2(4) ?
C9 C4 C3 120.7(3) ?
C5 C4 C3 121.0(4) ?
C4 C5 C6 120.7(4) ?
C4 C5 H5 119.6 ?
C6 C5 H5 119.6 ?
C7 C6 C5 120.4(4) ?
C7 C6 H6 119.8 ?
C5 C6 H6 119.8 ?
C8 C7 C6 119.7(4) ?
C8 C7 H7 120.2 ?
C6 C7 H7 120.2 ?
C7 C8 C9 119.8(4) ?
C7 C8 H8 120.1 ?
C9 C8 H8 120.1 ?
C4 C9 C8 121.1(4) ?
C4 C9 H9 119.5 ?
C8 C9 H9 119.5 ?
N3 C10 C11 120.7(4) yes
N3 C10 H10 119.7 ?
C11 C10 H10 119.7 ?
C16 C11 C12 117.8(3) ?
C16 C11 C10 118.5(4) ?
C12 C11 C10 123.7(3) ?
O1 C12 C13 117.5(3) yes
O1 C12 C11 121.8(3) yes
C13 C12 C11 120.7(4) ?
C14 C13 C12 119.8(4) ?
C14 C13 H13 120.1 ?
C12 C13 H13 120.1 ?
C15 C14 C13 120.9(4) ?
C15 C14 H14 119.6 ?
C13 C14 H14 119.6 ?
C14 C15 C16 119.1(4) ?
C14 C15 H15 120.5 ?
C16 C15 H15 120.5 ?
C15 C16 C11 121.7(4) ?
C15 C16 H16 119.2 ?
C11 C16 H16 119.2 ?

loop_
_geom_bond_atom_site_label_1
_geom_bond_atom_site_label_2
_geom_bond_distance
_geom_bond_publ_flag
S1 C1 1.720(3) yes
S1 C2 1.727(4) yes
O1 C12 1.375(4) yes
O1 H1 0.82 ?
N1 C1 1.296(4) yes
N1 C3 1.392(4) yes
N2 C1 1.374(4) yes
N2 N3 1.385(3) yes
N2 H2A 0.86 ?
N3 C10 1.292(4) yes
C2 C3 1.343(5) yes
C2 H2 0.93 ?
C3 C4 1.475(4) yes
C4 C9 1.375(5) ?
C4 C5 1.376(5) ?
C5 C6 1.385(5) ?
C5 H5 0.93 ?
C6 C7 1.370(5) ?
C6 H6 0.93 ?
C7 C8 1.363(5) ?
C7 H7 0.93 ?
C8 C9 1.394(5) ?
C8 H8 0.93 ?
C9 H9 0.93 ?
C10 C11 1.442(4) yes
C10 H10 0.93 ?
C11 C16 1.390(5) ?
C11 C12 1.392(5) ?
C12 C13 1.387(4) ?
C13 C14 1.373(5) ?
C13 H13 0.93 ?
C14 C15 1.371(5) ?
C14 H14 0.93 ?
C15 C16 1.384(5) ?
C15 H15 0.93 ?
C16 H16 0.93 ?

loop_
_geom_hbond_atom_site_label_D
_geom_hbond_atom_site_label_H
_geom_hbond_atom_site_label_A
_geom_hbond_site_symmetry_A
_geom_hbond_distance_DH
_geom_hbond_distance_HA
_geom_hbond_distance_DA
_geom_hbond_angle_DHA
O1 H1 N3 . 0.82 1.93 2.650(4) 145
C9 H9 N1 . 0.93 2.51 2.848(5) 101
C13 H13 N1 2_464 0.93 2.60 3.501(5) 164
N2 H2A O1 2_465 0.86 2.30 3.052(4) 146

loop_
_geom_torsion_atom_site_label_1
_geom_torsion_atom_site_label_2
_geom_torsion_atom_site_label_3
_geom_torsion_atom_site_label_4
_geom_torsion
_geom_torsion_publ_flag
C1 N2 N3 C10 179.4(3) yes
C3 N1 C1 N2 -177.7(3) yes
C3 N1 C1 S1 -0.4(4) ?
N3 N2 C1 N1 -172.2(3) yes
N3 N2 C1 S1 10.6(4) yes
C2 S1 C1 N1 0.5(3) ?
C2 S1 C1 N2 177.8(3) ?
C1 S1 C2 C3 -0.3(3) ?
S1 C2 C3 N1 0.2(4) ?
S1 C2 C3 C4 177.7(3) ?
C1 N1 C3 C2 0.2(4) ?
C1 N1 C3 C4 -177.6(3) ?
C2 C3 C4 C9 -163.1(4) ?
N1 C3 C4 C9 14.3(5) yes
C2 C3 C4 C5 14.7(6) ?
N1 C3 C4 C5 -167.9(3) yes
C9 C4 C5 C6 -0.2(6) ?
C3 C4 C5 C6 -178.1(4) ?
C4 C5 C6 C7 0.8(7) ?
C5 C6 C7 C8 -0.4(7) ?
C6 C7 C8 C9 -0.4(7) ?
C5 C4 C9 C8 -0.6(6) ?
C3 C4 C9 C8 177.3(4) ?
C7 C8 C9 C4 1.0(6) ?
N2 N3 C10 C11 -175.9(3) yes
N3 C10 C11 C16 -174.6(3) yes
N3 C10 C11 C12 7.2(5) yes
C16 C11 C12 O1 178.4(3) ?
C10 C11 C12 O1 -3.4(6) yes
C16 C11 C12 C13 -2.5(5) ?
C10 C11 C12 C13 175.7(3) ?
O1 C12 C13 C14 -179.3(3) ?
C11 C12 C13 C14 1.6(5) ?
C12 C13 C14 C15 0.0(5) ?
C13 C14 C15 C16 -0.4(6) ?
C14 C15 C16 C11 -0.6(6) ?
C12 C11 C16 C15 2.1(5) ?
C10 C11 C16 C15 -176.3(3) ?

loop_
_cod_related_entry_id
_cod_related_entry_database
_cod_related_entry_code
1 ChemSpider 12246340
